data_4313681
loop_
_publ_author_name
'Dalia Gut'
'Israel Goldberg'
'Moshe Kol'

_publ_section_title
;
 Eilatin as a Bridging Ligand in Ruthenium(II) Complexes: Synthesis,
 Crystal Structures, Absorption Spectra, and Electrochemical Properties
;
_journal_name_full 'Inorganic Chemistry'
_journal_page_first 3483
_journal_page_last 3491
_journal_paper_doi 10.1021/ic020703c
_journal_volume 42
_journal_year 2003
_chemical_formula_sum 'C110 H107 F24 N13 P4 Ru2'
_chemical_formula_weight 2393.11
_chemical_name_systematic
;
   ?
;
_space_group_IT_number 2
_symmetry_cell_setting triclinic
_symmetry_space_group_name_Hall '-P 1'
_symmetry_space_group_name_H-M 'P -1'
_atom_sites_solution_hydrogens geom
_atom_sites_solution_primary direct
_atom_sites_solution_secondary difmap
_audit_creation_method SHELXL-97
_cell_angle_alpha 65.006(10)
_cell_angle_beta 83.840(10)
_cell_angle_gamma 69.829(10)
_cell_formula_units_Z 2
_cell_length_a 17.1070(10)
_cell_length_b 18.3530(10)
_cell_length_c 21.8140(10)
_cell_measurement_reflns_used 12312
_cell_measurement_temperature 110(2)
_cell_measurement_theta_max 25.00
_cell_measurement_theta_min 2.12
_cell_volume 5820.8(8)
_computing_cell_refinement Denzo
_computing_data_collection 'Collect, Nonius B.V.'
_computing_data_reduction Denzo
_computing_structure_refinement 'SHELXL-97 (Sheldrick, 1997)'
_computing_structure_solution DIRDIF-96
_diffrn_ambient_temperature 110(2)
_diffrn_detector_area_resol_mean '56 microns'
_diffrn_measured_fraction_theta_full 0.909
_diffrn_measured_fraction_theta_max 0.909
_diffrn_measurement_device_type 'Nonius KappaCCD'
_diffrn_measurement_method '1 deg. Phi & Omega scans'
_diffrn_radiation_monochromator graphite
_diffrn_radiation_source 'fine-focus sealed tube'
_diffrn_radiation_type MoK\a
_diffrn_radiation_wavelength 0.71073
_diffrn_reflns_av_R_equivalents 0.0000
_diffrn_reflns_av_sigmaI/netI 0.0808
_diffrn_reflns_limit_h_max 19
_diffrn_reflns_limit_h_min 0
_diffrn_reflns_limit_k_max 21
_diffrn_reflns_limit_k_min -20
_diffrn_reflns_limit_l_max 25
_diffrn_reflns_limit_l_min -25
_diffrn_reflns_number 18425
_diffrn_reflns_theta_full 25.00
_diffrn_reflns_theta_max 25.00
_diffrn_reflns_theta_min 2.12
_exptl_absorpt_coefficient_mu 0.403
_exptl_absorpt_correction_type none
_exptl_crystal_colour black
_exptl_crystal_density_diffrn 1.365
_exptl_crystal_density_method 'not measured'
_exptl_crystal_description prisms
_exptl_crystal_F_000 2444
_exptl_crystal_size_max 0.30
_exptl_crystal_size_mid 0.25
_exptl_crystal_size_min 0.25
_refine_diff_density_max 1.396
_refine_diff_density_min -0.774
_refine_diff_density_rms 0.124
_refine_ls_extinction_method none
_refine_ls_goodness_of_fit_ref 1.051
_refine_ls_hydrogen_treatment constr
_refine_ls_matrix_type full
_refine_ls_number_parameters 1417
_refine_ls_number_reflns 18425
_refine_ls_number_restraints 0
_refine_ls_restrained_S_all 1.051
_refine_ls_R_factor_all 0.1181
_refine_ls_R_factor_gt 0.0745
_refine_ls_shift/su_max 0.343
_refine_ls_shift/su_mean 0.087
_refine_ls_structure_factor_coef Fsqd
_refine_ls_weighting_details 'calc w=1/[\s^2^(Fo^2^)+(0.1286P)^2^+14.4693P] where P=(Fo^2^+2Fc^2^)/3'
_refine_ls_weighting_scheme calc
_refine_ls_wR_factor_gt 0.2001
_refine_ls_wR_factor_ref 0.2330
_reflns_number_gt 12312
_reflns_number_total 18425
_reflns_threshold_expression >2sigma(I)
_cod_data_source_file ic020703c_3.cif
_cod_data_source_block compound-5
_cod_original_cell_volume 5820.8(5)
_cod_database_code 4313681

loop_
_symmetry_equiv_pos_as_xyz
'x, y, z'
'-x, -y, -z'

loop_
_atom_site_label
_atom_site_type_symbol
_atom_site_fract_x
_atom_site_fract_y
_atom_site_fract_z
_atom_site_U_iso_or_equiv
_atom_site_adp_type
_atom_site_occupancy
_atom_site_symmetry_multiplicity
_atom_site_calc_flag
_atom_site_refinement_flags
_atom_site_disorder_assembly
_atom_site_disorder_group
Ru1 Ru 0.25248(3) 0.23369(3) 0.11411(3) 0.02810(17) Uani 1 1 d . . .
Ru2 Ru 0.43060(3) 0.45081(3) 0.29267(2) 0.02810(17) Uani 1 1 d . . .
P1 P 0.49929(14) 0.78112(12) 0.09063(10) 0.0464(5) Uani 1 1 d . . .
P2 P 0.20109(14) 0.59365(15) 0.07808(11) 0.0552(6) Uani 1 1 d . . .
P3 P 0.7168(2) 0.1818(2) 0.56684(18) 0.0898(10) Uani 1 1 d . . .
P4 P 0.93599(16) 0.2236(2) 0.29713(18) 0.0803(9) Uani 1 1 d . . .
F1 F 0.4814(3) 0.7202(3) 0.1646(2) 0.0601(12) Uani 1 1 d . . .
F2 F 0.4580(3) 0.7390(3) 0.0580(2) 0.0595(12) Uani 1 1 d . . .
F3 F 0.4107(3) 0.8504(3) 0.0879(2) 0.0602(12) Uani 1 1 d . . .
F4 F 0.5889(3) 0.7117(3) 0.0934(2) 0.0544(11) Uani 1 1 d . . .
F5 F 0.5417(3) 0.8227(3) 0.1236(2) 0.0637(13) Uani 1 1 d . . .
F6 F 0.5173(3) 0.8416(3) 0.0167(2) 0.0637(13) Uani 1 1 d . . .
F7 F 0.2903(3) 0.6050(4) 0.0615(3) 0.0894(18) Uani 1 1 d . . .
F8 F 0.1621(4) 0.6851(4) 0.0738(3) 0.112(2) Uani 1 1 d . . .
F9 F 0.1796(5) 0.6252(5) 0.0001(3) 0.128(3) Uani 1 1 d . . .
F10 F 0.1143(4) 0.5822(7) 0.0954(4) 0.164(4) Uani 1 1 d . . .
F11 F 0.2465(5) 0.5006(4) 0.0797(4) 0.124(3) Uani 1 1 d . . .
F12 F 0.2241(3) 0.5580(4) 0.1562(2) 0.0746(15) Uani 1 1 d . . .
F13 F 0.7860(8) 0.1527(10) 0.5260(9) 0.284(9) Uani 1 1 d . . .
F14 F 0.6767(13) 0.2675(7) 0.5069(6) 0.291(10) Uani 1 1 d . . .
F15 F 0.6671(6) 0.1411(5) 0.5443(3) 0.138(3) Uani 1 1 d . . .
F16 F 0.6466(5) 0.2088(7) 0.6123(5) 0.159(4) Uani 1 1 d . . .
F17 F 0.7468(8) 0.1006(7) 0.6309(6) 0.205(5) Uani 1 1 d . . .
F18 F 0.7681(6) 0.2253(7) 0.5896(5) 0.172(4) Uani 1 1 d . . .
F19 F 0.9832(4) 0.2526(6) 0.2254(4) 0.125(3) Uani 1 1 d . . .
F20 F 0.8540(4) 0.3000(4) 0.2533(3) 0.0881(17) Uani 1 1 d . . .
F21 F 0.9114(4) 0.1609(4) 0.2770(4) 0.099(2) Uani 1 1 d . . .
F22 F 0.8788(4) 0.2098(5) 0.3591(3) 0.112(2) Uani 1 1 d . . .
F23 F 1.0189(5) 0.1576(6) 0.3253(7) 0.218(6) Uani 1 1 d . . .
F24 F 0.9614(4) 0.2873(6) 0.3154(4) 0.133(3) Uani 1 1 d . . .
N1 N 0.3480(3) 0.2816(3) 0.1068(2) 0.0264(11) Uani 1 1 d . . .
N2 N 0.2243(3) 0.2777(3) 0.1891(3) 0.0309(12) Uani 1 1 d . . .
N3 N 0.4394(3) 0.4352(3) 0.2022(2) 0.0276(12) Uani 1 1 d . . .
N4 N 0.3235(3) 0.4191(3) 0.2930(2) 0.0286(12) Uani 1 1 d . . .
N5 N 0.4208(3) 0.4654(4) 0.3823(3) 0.0353(13) Uani 1 1 d . . .
N6 N 0.3657(4) 0.5800(3) 0.2593(3) 0.0355(13) Uani 1 1 d . . .
N7 N 0.5109(3) 0.3244(3) 0.3359(2) 0.0300(12) Uani 1 1 d . . .
N8 N 0.5451(4) 0.4669(3) 0.2921(3) 0.0329(13) Uani 1 1 d . . .
N9 N 0.3330(3) 0.1144(3) 0.1719(3) 0.0292(12) Uani 1 1 d . . .
N10 N 0.2876(3) 0.1819(3) 0.0431(3) 0.0319(13) Uani 1 1 d . . .
N11 N 0.1485(3) 0.1979(4) 0.1240(3) 0.0349(13) Uani 1 1 d . . .
N12 N 0.1697(3) 0.3424(3) 0.0445(3) 0.0309(12) Uani 1 1 d . . .
C1 C 0.1577(4) 0.2781(4) 0.2296(3) 0.0364(16) Uani 1 1 d . . .
H1 H 0.1185 0.2547 0.2244 0.044 Uiso 1 1 calc R . .
C2 C 0.1445(4) 0.3103(4) 0.2770(3) 0.0376(16) Uani 1 1 d . . .
H2 H 0.0973 0.3082 0.3042 0.045 Uiso 1 1 calc R . .
C3 C 0.1999(4) 0.3468(4) 0.2866(3) 0.0339(16) Uani 1 1 d . . .
C4 C 0.1939(5) 0.3847(5) 0.3340(3) 0.0403(17) Uani 1 1 d . . .
C5 C 0.1277(5) 0.3877(6) 0.3780(4) 0.062(2) Uani 1 1 d . . .
H5 H 0.0872 0.3632 0.3779 0.074 Uiso 1 1 calc R . .
C6 C 0.1218(6) 0.4259(7) 0.4209(5) 0.076(3) Uani 1 1 d . . .
H6 H 0.0781 0.4256 0.4518 0.091 Uiso 1 1 calc R . .
C7 C 0.1777(6) 0.4647(7) 0.4202(5) 0.069(3) Uani 1 1 d . . .
H7 H 0.1717 0.4923 0.4496 0.083 Uiso 1 1 calc R . .
C8 C 0.2415(5) 0.4638(6) 0.3777(4) 0.054(2) Uani 1 1 d . . .
H8 H 0.2791 0.4918 0.3773 0.065 Uiso 1 1 calc R . .
C9 C 0.2536(4) 0.4224(5) 0.3341(3) 0.0397(17) Uani 1 1 d . . .
C10 C 0.3267(4) 0.3848(4) 0.2488(3) 0.0305(15) Uani 1 1 d . . .
C11 C 0.2682(4) 0.3480(4) 0.2443(3) 0.0281(14) Uani 1 1 d . . .
C12 C 0.2771(4) 0.3131(4) 0.1961(3) 0.0290(14) Uani 1 1 d . . .
C13 C 0.3460(4) 0.3158(4) 0.1517(3) 0.0256(14) Uani 1 1 d . . .
C14 C 0.4001(4) 0.3550(4) 0.1527(3) 0.0233(13) Uani 1 1 d . . .
C15 C 0.3927(4) 0.3911(4) 0.2009(3) 0.0269(14) Uani 1 1 d . . .
C16 C 0.4957(4) 0.4515(4) 0.1507(3) 0.0279(14) Uani 1 1 d . . .
C17 C 0.5344(4) 0.5119(4) 0.1415(3) 0.0333(15) Uani 1 1 d . . .
H17 H 0.5193 0.5434 0.1686 0.040 Uiso 1 1 calc R . .
C18 C 0.5930(4) 0.5260(4) 0.0944(3) 0.0323(15) Uani 1 1 d . . .
H18 H 0.6190 0.5662 0.0898 0.039 Uiso 1 1 calc R . .
C19 C 0.6154(4) 0.4813(4) 0.0524(3) 0.0334(15) Uani 1 1 d . . .
H19 H 0.6576 0.4901 0.0207 0.040 Uiso 1 1 calc R . .
C20 C 0.5762(4) 0.4253(4) 0.0575(3) 0.0317(15) Uani 1 1 d . . .
H20 H 0.5911 0.3957 0.0290 0.038 Uiso 1 1 calc R . .
C21 C 0.5135(4) 0.4112(4) 0.1050(3) 0.0277(14) Uani 1 1 d . . .
C22 C 0.4641(4) 0.3608(4) 0.1065(3) 0.0281(14) Uani 1 1 d . . .
C23 C 0.4682(4) 0.3219(4) 0.0617(3) 0.0282(14) Uani 1 1 d . . .
H23 H 0.5111 0.3220 0.0303 0.034 Uiso 1 1 calc R . .
C24 C 0.4117(4) 0.2844(4) 0.0632(3) 0.0280(14) Uani 1 1 d . . .
H24 H 0.4166 0.2589 0.0324 0.034 Uiso 1 1 calc R . .
C25 C 0.2594(5) 0.2184(4) -0.0216(3) 0.0361(16) Uani 1 1 d . . .
H25 H 0.2254 0.2767 -0.0394 0.043 Uiso 1 1 calc R . .
C26 C 0.2764(5) 0.1770(4) -0.0642(4) 0.0416(18) Uani 1 1 d . . .
C27 C 0.2375(6) 0.2227(5) -0.1345(4) 0.052(2) Uani 1 1 d . . .
H27A H 0.2812 0.2207 -0.1673 0.077 Uiso 1 1 calc R . .
H27B H 0.2058 0.2822 -0.1433 0.077 Uiso 1 1 calc R . .
H27C H 0.1999 0.1951 -0.1390 0.077 Uiso 1 1 calc R . .
C28 C 0.3289(6) 0.0920(5) -0.0385(4) 0.050(2) Uani 1 1 d . . .
C29 C 0.3534(7) 0.0435(5) -0.0831(4) 0.070(3) Uani 1 1 d . . .
H29A H 0.3900 -0.0147 -0.0569 0.105 Uiso 1 1 calc R . .
H29B H 0.3828 0.0723 -0.1218 0.105 Uiso 1 1 calc R . .
H29C H 0.3032 0.0417 -0.0993 0.105 Uiso 1 1 calc R . .
C30 C 0.3593(5) 0.0529(5) 0.0287(4) 0.0457(19) Uani 1 1 d . . .
H30 H 0.3952 -0.0047 0.0469 0.055 Uiso 1 1 calc R . .
C31 C 0.3370(4) 0.0982(4) 0.0690(3) 0.0354(16) Uani 1 1 d . . .
C32 C 0.3644(4) 0.0618(4) 0.1402(3) 0.0339(15) Uani 1 1 d . . .
C33 C 0.4190(5) -0.0208(5) 0.1736(4) 0.0442(18) Uani 1 1 d . . .
H33 H 0.4398 -0.0561 0.1498 0.053 Uiso 1 1 calc R . .
C34 C 0.4435(5) -0.0522(4) 0.2410(4) 0.048(2) Uani 1 1 d . . .
C35 C 0.5005(7) -0.1424(5) 0.2774(5) 0.079(3) Uani 1 1 d . . .
H35A H 0.5162 -0.1699 0.2458 0.118 Uiso 1 1 calc R . .
H35B H 0.4718 -0.1739 0.3150 0.118 Uiso 1 1 calc R . .
H35C H 0.5508 -0.1421 0.2949 0.118 Uiso 1 1 calc R . .
C36 C 0.4136(5) 0.0028(4) 0.2739(3) 0.0412(17) Uani 1 1 d . . .
C37 C 0.4397(6) -0.0243(5) 0.3460(4) 0.059(2) Uani 1 1 d . . .
H37A H 0.4117 0.0224 0.3600 0.089 Uiso 1 1 calc R . .
H37B H 0.5002 -0.0386 0.3498 0.089 Uiso 1 1 calc R . .
H37C H 0.4241 -0.0744 0.3754 0.089 Uiso 1 1 calc R . .
C38 C 0.3586(4) 0.0842(4) 0.2377(3) 0.0361(16) Uani 1 1 d . . .
H38 H 0.3375 0.1210 0.2602 0.043 Uiso 1 1 calc R . .
C39 C 0.1865(4) 0.4140(4) 0.0019(3) 0.0359(16) Uani 1 1 d . . .
H39 H 0.2364 0.4205 0.0107 0.043 Uiso 1 1 calc R . .
C40 C 0.1359(5) 0.4784(4) -0.0536(3) 0.0390(17) Uani 1 1 d . . .
C41 C 0.1625(5) 0.5540(5) -0.0996(4) 0.051(2) Uani 1 1 d . . .
H41A H 0.1735 0.5531 -0.1443 0.076 Uiso 1 1 calc R . .
H41B H 0.2132 0.5508 -0.0800 0.076 Uiso 1 1 calc R . .
H41C H 0.1179 0.6070 -0.1040 0.076 Uiso 1 1 calc R . .
C42 C 0.0623(5) 0.4697(5) -0.0658(4) 0.0428(18) Uani 1 1 d . . .
C43 C 0.0047(5) 0.5374(5) -0.1263(4) 0.055(2) Uani 1 1 d . . .
H43A H -0.0086 0.5933 -0.1254 0.083 Uiso 1 1 calc R . .
H43B H -0.0468 0.5246 -0.1243 0.083 Uiso 1 1 calc R . .
H43C H 0.0324 0.5380 -0.1681 0.083 Uiso 1 1 calc R . .
C44 C 0.0430(5) 0.3982(5) -0.0217(4) 0.0469(19) Uani 1 1 d . . .
H44 H -0.0081 0.3922 -0.0282 0.056 Uiso 1 1 calc R . .
C45 C 0.0982(4) 0.3348(4) 0.0321(3) 0.0358(16) Uani 1 1 d . . .
C46 C 0.0835(4) 0.2545(4) 0.0792(3) 0.0374(16) Uani 1 1 d . . .
C47 C 0.0120(5) 0.2364(5) 0.0791(4) 0.0440(18) Uani 1 1 d . . .
H47 H -0.0317 0.2767 0.0465 0.053 Uiso 1 1 calc R . .
C48 C 0.0023(5) 0.1609(5) 0.1255(4) 0.0462(19) Uani 1 1 d . . .
C49 C -0.0763(5) 0.1420(6) 0.1247(5) 0.064(2) Uani 1 1 d . . .
H49A H -0.1145 0.1895 0.0879 0.096 Uiso 1 1 calc R . .
H49B H -0.1029 0.1344 0.1680 0.096 Uiso 1 1 calc R . .
H49C H -0.0627 0.0897 0.1177 0.096 Uiso 1 1 calc R . .
C50 C 0.0686(5) 0.1035(5) 0.1725(4) 0.0437(19) Uani 1 1 d . . .
C51 C 0.0640(5) 0.0195(5) 0.2272(4) 0.054(2) Uani 1 1 d . . .
H51A H 0.1172 -0.0129 0.2534 0.082 Uiso 1 1 calc R . .
H51B H 0.0525 -0.0137 0.2061 0.082 Uiso 1 1 calc R . .
H51C H 0.0193 0.0308 0.2574 0.082 Uiso 1 1 calc R . .
C52 C 0.1395(4) 0.1240(4) 0.1691(4) 0.0375(16) Uani 1 1 d . . .
H52 H 0.1848 0.0837 0.2004 0.045 Uiso 1 1 calc R . .
C53 C 0.4445(4) 0.4026(5) 0.4442(3) 0.0409(17) Uani 1 1 d . . .
H53 H 0.4705 0.3459 0.4481 0.049 Uiso 1 1 calc R . .
C54 C 0.4329(5) 0.4164(5) 0.5035(4) 0.0423(18) Uani 1 1 d . . .
C55 C 0.4577(6) 0.3422(6) 0.5704(4) 0.058(2) Uani 1 1 d . . .
H55A H 0.4982 0.3490 0.5943 0.087 Uiso 1 1 calc R . .
H55B H 0.4828 0.2896 0.5635 0.087 Uiso 1 1 calc R . .
H55C H 0.4083 0.3392 0.5974 0.087 Uiso 1 1 calc R . .
C56 C 0.3975(5) 0.5001(5) 0.4969(4) 0.0471(19) Uani 1 1 d . . .
C57 C 0.3836(6) 0.5206(6) 0.5575(4) 0.062(2) Uani 1 1 d . . .
H57A H 0.3393 0.5004 0.5836 0.093 Uiso 1 1 calc R . .
H57B H 0.3673 0.5824 0.5427 0.093 Uiso 1 1 calc R . .
H57C H 0.4352 0.4924 0.5858 0.093 Uiso 1 1 calc R . .
C58 C 0.3761(5) 0.5658(5) 0.4321(4) 0.0473(19) Uani 1 1 d . . .
H58 H 0.3531 0.6234 0.4267 0.057 Uiso 1 1 calc R . .
C59 C 0.3881(4) 0.5477(5) 0.3757(4) 0.0384(17) Uani 1 1 d . . .
C60 C 0.3581(5) 0.6123(5) 0.3066(3) 0.0425(18) Uani 1 1 d . . .
C61 C 0.3238(5) 0.6984(5) 0.2890(4) 0.048(2) Uani 1 1 d . . .
H61 H 0.3216 0.7196 0.3223 0.058 Uiso 1 1 calc R . .
C62 C 0.2926(5) 0.7548(5) 0.2242(4) 0.050(2) Uani 1 1 d . . .
C63 C 0.2542(6) 0.8491(5) 0.2062(5) 0.073(3) Uani 1 1 d . . .
H63A H 0.2562 0.8598 0.2463 0.109 Uiso 1 1 calc R . .
H63B H 0.1961 0.8689 0.1902 0.109 Uiso 1 1 calc R . .
H63C H 0.2854 0.8799 0.1704 0.109 Uiso 1 1 calc R . .
C64 C 0.2983(5) 0.7215(5) 0.1754(4) 0.0488(19) Uani 1 1 d . . .
C65 C 0.2623(6) 0.7777(5) 0.1049(4) 0.062(2) Uani 1 1 d . . .
H65A H 0.2872 0.7489 0.0751 0.094 Uiso 1 1 calc R . .
H65B H 0.2743 0.8312 0.0888 0.094 Uiso 1 1 calc R . .
H65C H 0.2018 0.7900 0.1045 0.094 Uiso 1 1 calc R . .
C66 C 0.3360(5) 0.6345(4) 0.1958(3) 0.0411(17) Uani 1 1 d . . .
H66 H 0.3412 0.6119 0.1630 0.049 Uiso 1 1 calc R . .
C67 C 0.4891(4) 0.2541(4) 0.3635(3) 0.0350(16) Uani 1 1 d . . .
H67 H 0.4317 0.2607 0.3624 0.042 Uiso 1 1 calc R . .
C68 C 0.5461(5) 0.1718(5) 0.3940(4) 0.0427(18) Uani 1 1 d . . .
C69 C 0.5156(6) 0.0967(5) 0.4251(5) 0.063(2) Uani 1 1 d . . .
H69A H 0.5379 0.0596 0.4012 0.094 Uiso 1 1 calc R . .
H69B H 0.4545 0.1169 0.4215 0.094 Uiso 1 1 calc R . .
H69C H 0.5344 0.0647 0.4729 0.094 Uiso 1 1 calc R . .
C70 C 0.6311(5) 0.1622(5) 0.3946(4) 0.0445(19) Uani 1 1 d . . .
C71 C 0.6966(6) 0.0755(5) 0.4252(5) 0.067(3) Uani 1 1 d . . .
H71A H 0.6998 0.0444 0.3974 0.100 Uiso 1 1 calc R . .
H71B H 0.6820 0.0437 0.4711 0.100 Uiso 1 1 calc R . .
H71C H 0.7508 0.0819 0.4269 0.100 Uiso 1 1 calc R . .
C72 C 0.6524(5) 0.2347(5) 0.3652(4) 0.0429(18) Uani 1 1 d . . .
H72 H 0.7095 0.2298 0.3644 0.051 Uiso 1 1 calc R . .
C73 C 0.5927(4) 0.3152(5) 0.3364(3) 0.0366(16) Uani 1 1 d . . .
C74 C 0.6122(4) 0.3961(4) 0.3094(3) 0.0341(16) Uani 1 1 d . . .
C75 C 0.6931(5) 0.3984(5) 0.3050(4) 0.053(2) Uani 1 1 d . . .
H75 H 0.7393 0.3472 0.3163 0.063 Uiso 1 1 calc R . .
C76 C 0.7061(5) 0.4754(6) 0.2842(4) 0.053(2) Uani 1 1 d . . .
C77 C 0.7929(6) 0.4814(7) 0.2756(6) 0.086(3) Uani 1 1 d . . .
H77A H 0.8336 0.4257 0.2819 0.129 Uiso 1 1 calc R . .
H77B H 0.8049 0.4987 0.3094 0.129 Uiso 1 1 calc R . .
H77C H 0.7965 0.5236 0.2301 0.129 Uiso 1 1 calc R . .
C78 C 0.6372(5) 0.5484(5) 0.2720(3) 0.0441(19) Uani 1 1 d . . .
C79 C 0.6468(6) 0.6332(6) 0.2565(4) 0.064(3) Uani 1 1 d . . .
H79A H 0.6712 0.6532 0.2122 0.097 Uiso 1 1 calc R . .
H79B H 0.6833 0.6266 0.2915 0.097 Uiso 1 1 calc R . .
H79C H 0.5920 0.6748 0.2556 0.097 Uiso 1 1 calc R . .
C80 C 0.5590(5) 0.5412(4) 0.2755(3) 0.0390(17) Uani 1 1 d . . .
H80 H 0.5119 0.5915 0.2657 0.047 Uiso 1 1 calc R . .
C81 C 0.3431(11) 0.2143(14) 0.5166(7) 0.179(9) Uani 1 1 d . . .
H81A H 0.4022 0.2091 0.5153 0.268 Uiso 1 1 calc R . .
H81B H 0.3102 0.2719 0.4854 0.268 Uiso 1 1 calc R . .
H81C H 0.3356 0.1724 0.5032 0.268 Uiso 1 1 calc R . .
C82 C 0.3159(7) 0.1992(8) 0.5835(6) 0.083(3) Uani 1 1 d . . .
C83 C 0.2732(7) 0.2613(8) 0.6096(9) 0.108(5) Uani 1 1 d . . .
H83 H 0.2613 0.3204 0.5820 0.130 Uiso 1 1 calc R . .
C84 C 0.2477(9) 0.2314(19) 0.6808(12) 0.184(13) Uani 1 1 d . . .
H84 H 0.2125 0.2675 0.7007 0.220 Uiso 1 1 calc R . .
C85 C 0.281(4) 0.147(4) 0.713(3) 0.43(5) Uani 1 1 d . . .
H85 H 0.3015 0.1294 0.7578 0.510 Uiso 1 1 calc R . .
C86 C 0.288(2) 0.107(2) 0.7033(12) 0.28(3) Uani 1 1 d . . .
H86 H 0.2742 0.0576 0.7331 0.337 Uiso 1 1 calc R . .
C87 C 0.3249(8) 0.1156(8) 0.6315(10) 0.124(6) Uani 1 1 d . . .
H87 H 0.3517 0.0674 0.6214 0.149 Uiso 1 1 calc R . .
C88 C 0.1241(11) 0.0149(9) 1.0408(7) 0.161(7) Uani 1 1 d . . .
H88A H 0.1069 -0.0356 1.0632 0.241 Uiso 1 1 calc R . .
H88B H 0.0973 0.0552 1.0613 0.241 Uiso 1 1 calc R . .
H88C H 0.1848 -0.0020 1.0460 0.241 Uiso 1 1 calc R . .
C89 C 0.0988(10) 0.0563(8) 0.9673(6) 0.111(5) Uani 1 1 d . . .
C90 C 0.1417(9) 0.0154(7) 0.9256(6) 0.099(4) Uani 1 1 d . . .
H90 H 0.1849 -0.0382 0.9435 0.119 Uiso 1 1 calc R . .
C91 C 0.1180(12) 0.0570(13) 0.8566(8) 0.129(6) Uani 1 1 d . . .
H91 H 0.1450 0.0315 0.8267 0.155 Uiso 1 1 calc R . .
C92 C 0.0528(12) 0.1384(13) 0.8311(8) 0.132(7) Uani 1 1 d . . .
H92 H 0.0351 0.1670 0.7846 0.159 Uiso 1 1 calc R . .
C93 C 0.0171(12) 0.1733(11) 0.8758(8) 0.139(6) Uani 1 1 d . . .
H93 H -0.0263 0.2269 0.8588 0.167 Uiso 1 1 calc R . .
C94 C 0.0381(9) 0.1387(8) 0.9398(7) 0.122(5) Uani 1 1 d . . .
H94 H 0.0133 0.1679 0.9676 0.147 Uiso 1 1 calc R . .
C95 C 0.7154(5) 0.2598(6) 0.1851(5) 0.065(2) Uani 1 1 d . . .
H95A H 0.7521 0.2238 0.2259 0.097 Uiso 1 1 calc R . .
H95B H 0.6761 0.3101 0.1902 0.097 Uiso 1 1 calc R . .
H95C H 0.7490 0.2778 0.1457 0.097 Uiso 1 1 calc R . .
C96 C 0.6682(5) 0.2106(5) 0.1750(4) 0.049(2) Uani 1 1 d . . .
C97 C 0.6096(5) 0.1828(5) 0.2213(4) 0.055(2) Uani 1 1 d . . .
H97 H 0.5986 0.1970 0.2593 0.066 Uiso 1 1 calc R . .
C98 C 0.5678(6) 0.1352(6) 0.2125(5) 0.065(2) Uani 1 1 d . . .
H98 H 0.5299 0.1151 0.2450 0.078 Uiso 1 1 calc R . .
C99 C 0.5818(6) 0.1166(5) 0.1550(5) 0.063(2) Uani 1 1 d . . .
H99 H 0.5520 0.0855 0.1480 0.076 Uiso 1 1 calc R . .
C100 C 0.6378(6) 0.1431(6) 0.1097(5) 0.064(2) Uani 1 1 d . . .
H100 H 0.6481 0.1289 0.0717 0.076 Uiso 1 1 calc R . .
C101 C 0.6802(5) 0.1905(5) 0.1181(5) 0.057(2) Uani 1 1 d . . .
H101 H 0.7179 0.2099 0.0852 0.068 Uiso 1 1 calc R . .
N13 N 0.3002(7) 0.1463(7) 0.3924(6) 0.030(3) Uani 0.50 1 d P . .
C102 C 0.2596(9) 0.1203(8) 0.3938(6) 0.033(4) Uani 0.50 1 d P . .
C103 C 0.1959(11) 0.0738(10) 0.3994(13) 0.125(12) Uani 0.50 1 d P . .
H10A H 0.1751 0.0889 0.3540 0.187 Uiso 0.50 1 calc PR . .
H10B H 0.1491 0.0915 0.4260 0.187 Uiso 0.50 1 calc PR . .
H10C H 0.2236 0.0120 0.4219 0.187 Uiso 0.50 1 calc PR . .
C104 C 1.0552(19) 0.414(2) 0.7055(15) 0.127(10) Uiso 0.50 1 d P . .
C105 C 0.984(2) 0.3767(19) 0.7071(16) 0.119(9) Uiso 0.50 1 d P . .
C106 C 0.9238(10) 0.3745(11) 0.7356(8) 0.064(5) Uani 0.50 1 d P . .
C107 C 0.8846(14) 0.3342(14) 0.7203(11) 0.081(6) Uiso 0.50 1 d P . .
C108 C 0.8953(14) 0.2970(14) 0.6811(11) 0.081(6) Uiso 0.50 1 d P . .
C109 C 0.9585(19) 0.3060(19) 0.6426(15) 0.125(9) Uiso 0.50 1 d P . .
C110 C 1.0195(9) 0.3496(15) 0.6539(11) 0.104(10) Uani 0.50 1 d P . .
C111 C 1.1389(19) 0.017(2) 0.6853(16) 0.132(10) Uiso 0.50 1 d P . .
C112 C 1.1015(13) 0.0812(14) 0.6150(11) 0.076(5) Uiso 0.50 1 d P . .
C113 C 1.1237(13) 0.1507(14) 0.5796(11) 0.075(6) Uiso 0.50 1 d P . .
C114 C 1.1147(16) 0.1870(17) 0.5216(14) 0.102(8) Uiso 0.50 1 d P . .
C115 C 1.066(2) 0.170(3) 0.486(2) 0.171(14) Uiso 0.50 1 d P . .
C116 C 1.026(2) 0.100(2) 0.534(2) 0.149(12) Uiso 0.50 1 d P . .
C117 C 1.0455(14) 0.0618(15) 0.5903(13) 0.088(6) Uiso 0.50 1 d P . .
C118 C 0.8165(14) 0.4938(14) 0.4316(11) 0.083(6) Uiso 0.50 1 d P . .
C119 C 0.8638(10) 0.4311(10) 0.4446(8) 0.050(4) Uiso 0.50 1 d P . .
C120 C 0.867(2) 0.338(2) 0.4614(18) 0.066(9) Uiso 0.25 1 d P . .
C121 C 0.9079(10) 0.2194(11) 0.4765(8) 0.056(4) Uiso 0.50 1 d P . .

loop_
_atom_site_aniso_label
_atom_site_aniso_U_11
_atom_site_aniso_U_22
_atom_site_aniso_U_33
_atom_site_aniso_U_23
_atom_site_aniso_U_13
_atom_site_aniso_U_12
Ru1 0.0316(3) 0.0272(3) 0.0290(3) -0.0129(2) -0.0039(2) -0.0107(2)
Ru2 0.0368(3) 0.0280(3) 0.0228(3) -0.0145(2) -0.0029(2) -0.0082(2)
P1 0.0750(15) 0.0337(11) 0.0377(11) -0.0210(9) 0.0086(10) -0.0202(10)
P2 0.0529(13) 0.0560(14) 0.0535(13) -0.0214(11) -0.0217(10) -0.0087(11)
P3 0.120(3) 0.085(2) 0.097(2) -0.067(2) 0.019(2) -0.0385(19)
P4 0.0441(14) 0.102(2) 0.128(3) -0.078(2) 0.0164(15) -0.0276(15)
F1 0.087(3) 0.050(3) 0.043(3) -0.013(2) 0.009(2) -0.032(3)
F2 0.085(3) 0.050(3) 0.056(3) -0.034(2) 0.002(2) -0.022(3)
F3 0.082(3) 0.036(2) 0.062(3) -0.027(2) 0.008(2) -0.012(2)
F4 0.070(3) 0.045(3) 0.055(3) -0.031(2) 0.000(2) -0.015(2)
F5 0.095(4) 0.064(3) 0.062(3) -0.045(3) 0.014(3) -0.040(3)
F6 0.094(4) 0.053(3) 0.042(3) -0.017(2) 0.014(2) -0.030(3)
F7 0.074(4) 0.148(6) 0.078(4) -0.077(4) 0.025(3) -0.042(4)
F8 0.131(6) 0.058(4) 0.109(5) -0.037(4) -0.008(4) 0.020(4)
F9 0.136(6) 0.138(6) 0.077(4) -0.062(4) -0.065(4) 0.036(5)
F10 0.087(5) 0.276(11) 0.151(7) -0.063(7) -0.015(5) -0.111(7)
F11 0.188(7) 0.055(4) 0.122(5) -0.038(4) -0.076(5) -0.008(4)
F12 0.064(3) 0.106(4) 0.050(3) -0.027(3) -0.005(2) -0.028(3)
F13 0.263(13) 0.380(19) 0.47(2) -0.383(19) 0.266(15) -0.216(14)
F14 0.60(3) 0.116(8) 0.176(11) -0.015(7) -0.130(14) -0.151(13)
F15 0.239(10) 0.165(7) 0.092(5) -0.078(5) 0.019(5) -0.134(7)
F16 0.114(6) 0.238(10) 0.212(10) -0.188(9) 0.022(6) -0.044(6)
F17 0.275(14) 0.130(8) 0.170(10) -0.050(7) -0.081(9) -0.011(8)
F18 0.157(8) 0.266(12) 0.223(10) -0.187(10) 0.065(7) -0.127(8)
F19 0.090(5) 0.188(8) 0.162(7) -0.121(7) 0.053(5) -0.075(5)
F20 0.095(4) 0.086(4) 0.079(4) -0.030(3) 0.005(3) -0.031(3)
F21 0.072(4) 0.088(4) 0.155(6) -0.062(4) -0.003(4) -0.029(3)
F22 0.118(5) 0.163(7) 0.061(4) -0.029(4) 0.012(4) -0.077(5)
F23 0.102(6) 0.163(9) 0.388(17) -0.151(10) -0.130(8) 0.046(6)
F24 0.089(5) 0.210(8) 0.210(8) -0.168(8) 0.060(5) -0.092(5)
N1 0.031(3) 0.024(3) 0.026(3) -0.012(2) -0.002(2) -0.009(2)
N2 0.026(3) 0.030(3) 0.038(3) -0.015(3) -0.001(2) -0.008(2)
N3 0.033(3) 0.026(3) 0.024(3) -0.012(2) 0.000(2) -0.007(2)
N4 0.026(3) 0.038(3) 0.023(3) -0.015(2) -0.002(2) -0.009(2)
N5 0.038(3) 0.041(4) 0.032(3) -0.021(3) -0.004(3) -0.010(3)
N6 0.047(3) 0.028(3) 0.031(3) -0.016(3) -0.005(3) -0.004(3)
N7 0.041(3) 0.027(3) 0.025(3) -0.014(2) -0.003(2) -0.009(3)
N8 0.047(3) 0.038(3) 0.023(3) -0.015(3) -0.002(2) -0.019(3)
N9 0.027(3) 0.032(3) 0.030(3) -0.011(2) -0.003(2) -0.012(2)
N10 0.040(3) 0.030(3) 0.033(3) -0.017(3) -0.002(3) -0.015(3)
N11 0.040(3) 0.041(3) 0.035(3) -0.021(3) -0.002(3) -0.018(3)
N12 0.029(3) 0.029(3) 0.038(3) -0.017(3) -0.006(2) -0.008(2)
C1 0.030(4) 0.036(4) 0.041(4) -0.014(3) 0.001(3) -0.010(3)
C2 0.034(4) 0.045(4) 0.041(4) -0.022(4) 0.008(3) -0.018(3)
C3 0.039(4) 0.036(4) 0.025(3) -0.012(3) 0.005(3) -0.011(3)
C4 0.044(4) 0.050(5) 0.036(4) -0.027(4) 0.012(3) -0.017(4)
C5 0.060(5) 0.091(7) 0.056(5) -0.046(5) 0.018(4) -0.035(5)
C6 0.065(6) 0.126(9) 0.069(6) -0.073(7) 0.039(5) -0.041(6)
C7 0.062(6) 0.118(8) 0.072(6) -0.074(6) 0.032(5) -0.044(6)
C8 0.050(5) 0.080(6) 0.051(5) -0.046(5) 0.008(4) -0.022(4)
C9 0.044(4) 0.050(4) 0.035(4) -0.028(4) 0.006(3) -0.014(4)
C10 0.039(4) 0.030(4) 0.021(3) -0.010(3) -0.002(3) -0.010(3)
C11 0.035(4) 0.029(4) 0.018(3) -0.007(3) -0.001(3) -0.011(3)
C12 0.028(3) 0.032(4) 0.029(3) -0.013(3) -0.002(3) -0.011(3)
C13 0.031(3) 0.025(3) 0.022(3) -0.012(3) -0.001(3) -0.006(3)
C14 0.031(3) 0.024(3) 0.019(3) -0.011(3) -0.005(3) -0.010(3)
C15 0.030(3) 0.030(4) 0.025(3) -0.014(3) 0.001(3) -0.012(3)
C16 0.030(3) 0.032(4) 0.024(3) -0.011(3) -0.001(3) -0.012(3)
C17 0.047(4) 0.030(4) 0.026(3) -0.010(3) -0.003(3) -0.015(3)
C18 0.041(4) 0.034(4) 0.026(3) -0.011(3) -0.003(3) -0.019(3)
C19 0.031(4) 0.037(4) 0.028(4) -0.009(3) 0.001(3) -0.014(3)
C20 0.035(4) 0.034(4) 0.028(3) -0.015(3) 0.002(3) -0.012(3)
C21 0.033(4) 0.028(3) 0.026(3) -0.013(3) -0.003(3) -0.010(3)
C22 0.037(4) 0.025(3) 0.024(3) -0.012(3) -0.001(3) -0.009(3)
C23 0.033(4) 0.033(4) 0.023(3) -0.017(3) 0.005(3) -0.011(3)
C24 0.036(4) 0.033(4) 0.020(3) -0.016(3) 0.004(3) -0.013(3)
C25 0.050(4) 0.033(4) 0.032(4) -0.013(3) -0.005(3) -0.019(3)
C26 0.058(5) 0.034(4) 0.039(4) -0.016(3) -0.011(4) -0.019(4)
C27 0.083(6) 0.053(5) 0.033(4) -0.021(4) -0.002(4) -0.033(5)
C28 0.084(6) 0.039(4) 0.044(5) -0.024(4) -0.001(4) -0.028(4)
C29 0.130(9) 0.043(5) 0.045(5) -0.026(4) -0.004(5) -0.027(5)
C30 0.068(5) 0.038(4) 0.039(4) -0.018(3) -0.006(4) -0.021(4)
C31 0.049(4) 0.027(4) 0.034(4) -0.013(3) -0.003(3) -0.015(3)
C32 0.042(4) 0.032(4) 0.034(4) -0.016(3) -0.003(3) -0.016(3)
C33 0.056(5) 0.034(4) 0.040(4) -0.017(3) -0.002(4) -0.010(4)
C34 0.066(5) 0.026(4) 0.046(5) -0.012(3) -0.012(4) -0.005(4)
C35 0.120(9) 0.031(5) 0.058(6) -0.014(4) -0.026(6) 0.009(5)
C36 0.059(5) 0.033(4) 0.027(4) -0.007(3) -0.005(3) -0.015(4)
C37 0.086(6) 0.045(5) 0.037(4) -0.019(4) -0.015(4) -0.005(4)
C38 0.050(4) 0.038(4) 0.028(4) -0.014(3) -0.001(3) -0.022(4)
C39 0.040(4) 0.033(4) 0.039(4) -0.018(3) -0.010(3) -0.008(3)
C40 0.048(5) 0.034(4) 0.036(4) -0.016(3) -0.005(3) -0.010(3)
C41 0.058(5) 0.045(5) 0.041(4) -0.010(4) -0.015(4) -0.013(4)
C42 0.046(5) 0.037(4) 0.042(4) -0.014(4) -0.012(3) -0.008(4)
C43 0.051(5) 0.048(5) 0.058(5) -0.017(4) -0.019(4) -0.007(4)
C44 0.039(4) 0.050(5) 0.052(5) -0.025(4) -0.013(4) -0.007(4)
C45 0.035(4) 0.035(4) 0.040(4) -0.020(3) -0.004(3) -0.009(3)
C46 0.038(4) 0.040(4) 0.040(4) -0.021(3) -0.006(3) -0.012(3)
C47 0.041(4) 0.049(5) 0.053(5) -0.029(4) 0.001(4) -0.018(4)
C48 0.039(4) 0.053(5) 0.062(5) -0.036(4) 0.003(4) -0.018(4)
C49 0.044(5) 0.071(6) 0.085(7) -0.032(5) 0.002(5) -0.030(5)
C50 0.044(4) 0.048(5) 0.062(5) -0.040(4) 0.016(4) -0.025(4)
C51 0.057(5) 0.050(5) 0.070(6) -0.032(4) 0.021(4) -0.031(4)
C52 0.038(4) 0.033(4) 0.048(4) -0.022(3) 0.006(3) -0.014(3)
C53 0.043(4) 0.041(4) 0.035(4) -0.015(3) -0.003(3) -0.009(3)
C54 0.045(4) 0.058(5) 0.034(4) -0.026(4) 0.001(3) -0.020(4)
C55 0.073(6) 0.073(6) 0.037(4) -0.028(4) 0.005(4) -0.029(5)
C56 0.046(4) 0.070(6) 0.030(4) -0.027(4) -0.002(3) -0.015(4)
C57 0.069(6) 0.089(7) 0.047(5) -0.047(5) 0.003(4) -0.023(5)
C58 0.053(5) 0.053(5) 0.044(5) -0.031(4) -0.005(4) -0.010(4)
C59 0.039(4) 0.044(4) 0.041(4) -0.026(4) -0.007(3) -0.011(3)
C60 0.055(5) 0.039(4) 0.034(4) -0.021(3) -0.012(3) -0.005(4)
C61 0.061(5) 0.043(5) 0.043(4) -0.028(4) -0.007(4) -0.004(4)
C62 0.059(5) 0.029(4) 0.055(5) -0.022(4) -0.006(4) 0.002(4)
C63 0.087(7) 0.044(5) 0.072(6) -0.032(5) -0.016(5) 0.012(5)
C64 0.055(5) 0.042(5) 0.041(4) -0.018(4) -0.014(4) -0.001(4)
C65 0.083(6) 0.044(5) 0.049(5) -0.013(4) -0.026(4) -0.007(5)
C66 0.054(5) 0.036(4) 0.034(4) -0.018(3) -0.009(3) -0.009(4)
C67 0.038(4) 0.037(4) 0.033(4) -0.018(3) -0.003(3) -0.010(3)
C68 0.061(5) 0.037(4) 0.037(4) -0.019(3) 0.004(4) -0.020(4)
C69 0.076(6) 0.042(5) 0.065(6) -0.014(4) -0.001(5) -0.022(4)
C70 0.045(5) 0.036(4) 0.052(5) -0.027(4) -0.010(4) 0.002(4)
C71 0.073(6) 0.048(5) 0.077(7) -0.027(5) -0.018(5) -0.009(5)
C72 0.043(4) 0.045(5) 0.052(5) -0.032(4) -0.003(4) -0.010(4)
C73 0.032(4) 0.047(4) 0.039(4) -0.028(4) -0.002(3) -0.010(3)
C74 0.040(4) 0.042(4) 0.034(4) -0.026(3) 0.003(3) -0.018(3)
C75 0.051(5) 0.064(6) 0.064(5) -0.040(5) 0.012(4) -0.028(4)
C76 0.063(5) 0.068(6) 0.050(5) -0.035(5) 0.009(4) -0.034(5)
C77 0.053(6) 0.103(8) 0.145(10) -0.082(8) 0.026(6) -0.044(6)
C78 0.063(5) 0.052(5) 0.032(4) -0.021(4) 0.004(4) -0.032(4)
C79 0.102(7) 0.067(6) 0.044(5) -0.021(4) 0.005(5) -0.055(6)
C80 0.064(5) 0.038(4) 0.027(4) -0.014(3) -0.007(3) -0.026(4)
C81 0.171(15) 0.36(3) 0.093(11) -0.127(15) 0.037(10) -0.159(18)
C82 0.079(7) 0.110(10) 0.072(7) -0.044(7) 0.010(6) -0.039(7)
C83 0.070(8) 0.084(8) 0.193(15) -0.076(10) -0.039(9) -0.016(6)
C84 0.068(8) 0.42(4) 0.22(2) -0.28(3) 0.040(11) -0.083(15)
C85 0.36(7) 0.51(9) 0.67(12) -0.40(9) 0.05(6) -0.26(6)
C86 0.29(3) 0.32(4) 0.130(17) 0.14(2) -0.13(2) -0.25(3)
C87 0.101(10) 0.061(8) 0.209(18) -0.057(10) -0.048(11) -0.008(7)
C88 0.208(17) 0.110(12) 0.088(11) -0.042(9) -0.012(10) 0.042(11)
C89 0.163(13) 0.076(8) 0.075(8) -0.034(7) 0.006(8) -0.013(8)
C90 0.152(12) 0.071(7) 0.079(8) -0.035(7) 0.013(8) -0.041(8)
C91 0.198(18) 0.166(16) 0.104(12) -0.080(12) 0.056(12) -0.137(15)
C92 0.176(17) 0.154(16) 0.075(10) -0.003(11) -0.016(11) -0.115(14)
C93 0.185(17) 0.136(14) 0.083(11) -0.036(10) -0.005(11) -0.047(12)
C94 0.147(13) 0.082(9) 0.080(9) -0.017(7) -0.015(8) 0.014(9)
C95 0.050(5) 0.071(6) 0.081(7) -0.039(5) -0.020(5) -0.011(5)
C96 0.041(4) 0.044(5) 0.062(5) -0.030(4) -0.010(4) -0.001(4)
C97 0.062(5) 0.063(6) 0.042(5) -0.018(4) -0.006(4) -0.026(5)
C98 0.064(6) 0.062(6) 0.059(6) -0.012(5) -0.001(5) -0.026(5)
C99 0.070(6) 0.046(5) 0.081(7) -0.029(5) -0.020(5) -0.017(5)
C100 0.059(6) 0.058(6) 0.083(7) -0.042(5) -0.009(5) -0.010(5)
C101 0.041(5) 0.061(6) 0.071(6) -0.037(5) -0.003(4) -0.007(4)

loop_
_atom_type_symbol
_atom_type_description
_atom_type_scat_dispersion_real
_atom_type_scat_dispersion_imag
_atom_type_scat_source
C C 0.0033 0.0016 'International Tables Vol C Tables 4.2.6.8 and 6.1.1.4'
H H 0.0000 0.0000 'International Tables Vol C Tables 4.2.6.8 and 6.1.1.4'
N N 0.0061 0.0033 'International Tables Vol C Tables 4.2.6.8 and 6.1.1.4'
P P 0.1023 0.0942 'International Tables Vol C Tables 4.2.6.8 and 6.1.1.4'
F F 0.0171 0.0103 'International Tables Vol C Tables 4.2.6.8 and 6.1.1.4'
Ru Ru -1.2594 0.8363 'International Tables Vol C Tables 4.2.6.8 and 6.1.1.4'

loop_
_geom_angle_atom_site_label_1
_geom_angle_atom_site_label_2
_geom_angle_atom_site_label_3
_geom_angle
_geom_angle_site_symmetry_1
_geom_angle_site_symmetry_3
_geom_angle_publ_flag
N2 Ru1 N11 95.5(2) . . ?
N2 Ru1 N9 97.2(2) . . ?
N11 Ru1 N9 96.3(2) . . ?
N2 Ru1 N12 93.1(2) . . ?
N11 Ru1 N12 78.6(2) . . ?
N9 Ru1 N12 169.0(2) . . ?
N2 Ru1 N1 78.9(2) . . ?
N11 Ru1 N1 173.2(2) . . ?
N9 Ru1 N1 88.39(19) . . ?
N12 Ru1 N1 97.6(2) . . ?
N2 Ru1 N10 175.9(2) . . ?
N11 Ru1 N10 85.7(2) . . ?
N9 Ru1 N10 78.8(2) . . ?
N12 Ru1 N10 91.0(2) . . ?
N1 Ru1 N10 100.1(2) . . ?
N5 Ru2 N6 79.0(2) . . ?
N5 Ru2 N8 82.7(2) . . ?
N6 Ru2 N8 93.1(2) . . ?
N5 Ru2 N7 93.8(2) . . ?
N6 Ru2 N7 169.4(2) . . ?
N8 Ru2 N7 78.1(2) . . ?
N5 Ru2 N3 179.3(2) . . ?
N6 Ru2 N3 101.2(2) . . ?
N8 Ru2 N3 98.0(2) . . ?
N7 Ru2 N3 86.08(19) . . ?
N5 Ru2 N4 101.1(2) . . ?
N6 Ru2 N4 93.9(2) . . ?
N8 Ru2 N4 172.5(2) . . ?
N7 Ru2 N4 95.1(2) . . ?
N3 Ru2 N4 78.20(19) . . ?
F3 P1 F6 90.9(3) . . ?
F3 P1 F2 90.4(3) . . ?
F6 P1 F2 89.8(3) . . ?
F3 P1 F1 89.3(3) . . ?
F6 P1 F1 179.7(3) . . ?
F2 P1 F1 90.1(3) . . ?
F3 P1 F5 90.1(3) . . ?
F6 P1 F5 90.3(3) . . ?
F2 P1 F5 179.4(3) . . ?
F1 P1 F5 89.8(3) . . ?
F3 P1 F4 179.6(3) . . ?
F6 P1 F4 89.0(3) . . ?
F2 P1 F4 89.9(2) . . ?
F1 P1 F4 90.8(3) . . ?
F5 P1 F4 89.6(3) . . ?
F8 P2 F10 88.7(5) . . ?
F8 P2 F12 90.7(3) . . ?
F10 P2 F12 90.2(4) . . ?
F8 P2 F9 91.7(4) . . ?
F10 P2 F9 89.8(5) . . ?
F12 P2 F9 177.5(4) . . ?
F8 P2 F7 91.2(4) . . ?
F10 P2 F7 179.1(4) . . ?
F12 P2 F7 88.9(3) . . ?
F9 P2 F7 91.1(4) . . ?
F8 P2 F11 176.2(5) . . ?
F10 P2 F11 94.9(5) . . ?
F12 P2 F11 90.5(3) . . ?
F9 P2 F11 87.1(4) . . ?
F7 P2 F11 85.2(4) . . ?
F13 P3 F17 94.3(9) . . ?
F13 P3 F15 87.7(6) . . ?
F17 P3 F15 89.8(6) . . ?
F13 P3 F14 92.9(10) . . ?
F17 P3 F14 172.7(10) . . ?
F15 P3 F14 89.8(6) . . ?
F13 P3 F16 177.5(10) . . ?
F17 P3 F16 83.2(7) . . ?
F15 P3 F16 92.8(5) . . ?
F14 P3 F16 89.6(8) . . ?
F13 P3 F18 92.4(6) . . ?
F17 P3 F18 90.9(6) . . ?
F15 P3 F18 179.3(7) . . ?
F14 P3 F18 89.6(6) . . ?
F16 P3 F18 87.2(4) . . ?
F23 P4 F22 104.4(7) . . ?
F23 P4 F24 89.4(5) . . ?
F22 P4 F24 89.3(4) . . ?
F23 P4 F21 90.8(5) . . ?
F22 P4 F21 92.1(4) . . ?
F24 P4 F21 178.6(5) . . ?
F23 P4 F20 169.5(7) . . ?
F22 P4 F20 86.1(4) . . ?
F24 P4 F20 91.1(4) . . ?
F21 P4 F20 88.5(3) . . ?
F23 P4 F19 84.9(6) . . ?
F22 P4 F19 170.5(5) . . ?
F24 P4 F19 89.3(4) . . ?
F21 P4 F19 89.3(4) . . ?
F20 P4 F19 84.6(4) . . ?
C13 N1 C24 116.1(5) . . ?
C13 N1 Ru1 114.7(4) . . ?
C24 N1 Ru1 129.2(4) . . ?
C12 N2 C1 117.1(6) . . ?
C12 N2 Ru1 114.4(4) . . ?
C1 N2 Ru1 128.5(5) . . ?
C15 N3 C16 117.6(5) . . ?
C15 N3 Ru2 112.2(4) . . ?
C16 N3 Ru2 129.3(4) . . ?
C10 N4 C9 116.2(5) . . ?
C10 N4 Ru2 112.3(4) . . ?
C9 N4 Ru2 131.4(4) . . ?
C53 N5 C59 119.0(6) . . ?
C53 N5 Ru2 126.0(5) . . ?
C59 N5 Ru2 115.0(4) . . ?
C66 N6 C60 118.2(6) . . ?
C66 N6 Ru2 126.5(4) . . ?
C60 N6 Ru2 115.2(4) . . ?
C67 N7 C73 118.3(6) . . ?
C67 N7 Ru2 126.9(5) . . ?
C73 N7 Ru2 114.8(4) . . ?
C74 N8 C80 116.9(6) . . ?
C74 N8 Ru2 116.3(4) . . ?
C80 N8 Ru2 126.8(5) . . ?
C32 N9 C38 117.3(6) . . ?
C32 N9 Ru1 115.9(4) . . ?
C38 N9 Ru1 126.8(4) . . ?
C25 N10 C31 118.2(5) . . ?
C25 N10 Ru1 126.9(5) . . ?
C31 N10 Ru1 114.4(4) . . ?
C52 N11 C46 117.4(6) . . ?
C52 N11 Ru1 126.6(5) . . ?
C46 N11 Ru1 116.0(5) . . ?
C45 N12 C39 117.2(6) . . ?
C45 N12 Ru1 115.5(4) . . ?
C39 N12 Ru1 126.1(4) . . ?
C2 C1 N2 123.5(7) . . ?
C2 C1 H1 118.2 . . ?
N2 C1 H1 118.3 . . ?
C1 C2 C3 120.9(6) . . ?
C1 C2 H2 119.6 . . ?
C3 C2 H2 119.6 . . ?
C11 C3 C2 116.3(6) . . ?
C11 C3 C4 116.2(6) . . ?
C2 C3 C4 127.5(6) . . ?
C5 C4 C9 119.5(6) . . ?
C5 C4 C3 120.8(7) . . ?
C9 C4 C3 119.6(6) . . ?
C6 C5 C4 120.0(8) . . ?
C6 C5 H5 120.0 . . ?
C4 C5 H5 120.0 . . ?
C5 C6 C7 121.1(8) . . ?
C5 C6 H6 119.5 . . ?
C7 C6 H6 119.4 . . ?
C8 C7 C6 120.2(8) . . ?
C8 C7 H7 119.8 . . ?
C6 C7 H7 119.9 . . ?
C7 C8 C9 121.8(8) . . ?
C7 C8 H8 119.1 . . ?
C9 C8 H8 119.1 . . ?
C8 C9 C4 117.3(6) . . ?
C8 C9 N4 120.0(7) . . ?
C4 C9 N4 122.7(6) . . ?
N4 C10 C11 124.4(6) . . ?
N4 C10 C15 116.1(6) . . ?
C11 C10 C15 119.4(5) . . ?
C3 C11 C12 119.1(6) . . ?
C3 C11 C10 120.7(6) . . ?
C12 C11 C10 120.2(6) . . ?
N2 C12 C11 123.2(6) . . ?
N2 C12 C13 117.5(5) . . ?
C11 C12 C13 119.3(6) . . ?
C14 C13 N1 124.0(6) . . ?
C14 C13 C12 121.4(5) . . ?
N1 C13 C12 114.5(5) . . ?
C13 C14 C22 120.4(5) . . ?
C13 C14 C15 120.5(5) . . ?
C22 C14 C15 119.1(5) . . ?
N3 C15 C14 124.0(5) . . ?
N3 C15 C10 116.9(5) . . ?
C14 C15 C10 119.0(6) . . ?
N3 C16 C17 119.7(5) . . ?
N3 C16 C21 122.1(5) . . ?
C17 C16 C21 118.1(6) . . ?
C18 C17 C16 121.3(6) . . ?
C18 C17 H17 119.3 . . ?
C16 C17 H17 119.3 . . ?
C17 C18 C19 120.5(6) . . ?
C17 C18 H18 119.7 . . ?
C19 C18 H18 119.8 . . ?
C20 C19 C18 119.9(6) . . ?
C20 C19 H19 120.1 . . ?
C18 C19 H19 120.0 . . ?
C19 C20 C21 120.6(6) . . ?
C19 C20 H20 119.7 . . ?
C21 C20 H20 119.7 . . ?
C20 C21 C16 119.1(6) . . ?
C20 C21 C22 122.2(5) . . ?
C16 C21 C22 118.5(6) . . ?
C14 C22 C23 115.5(6) . . ?
C14 C22 C21 117.8(5) . . ?
C23 C22 C21 126.5(6) . . ?
C24 C23 C22 121.0(6) . . ?
C24 C23 H23 119.5 . . ?
C22 C23 H23 119.5 . . ?
C23 C24 N1 123.0(5) . . ?
C23 C24 H24 118.5 . . ?
N1 C24 H24 118.5 . . ?
N10 C25 C26 124.5(7) . . ?
N10 C25 H25 117.8 . . ?
C26 C25 H25 117.7 . . ?
C25 C26 C28 117.5(6) . . ?
C25 C26 C27 120.0(7) . . ?
C28 C26 C27 122.5(6) . . ?
C26 C27 H27A 109.5 . . ?
C26 C27 H27B 109.4 . . ?
H27A C27 H27B 109.5 . . ?
C26 C27 H27C 109.5 . . ?
H27A C27 H27C 109.5 . . ?
H27B C27 H27C 109.5 . . ?
C30 C28 C26 118.9(6) . . ?
C30 C28 C29 120.5(7) . . ?
C26 C28 C29 120.6(7) . . ?
C28 C29 H29A 109.5 . . ?
C28 C29 H29B 109.4 . . ?
H29A C29 H29B 109.5 . . ?
C28 C29 H29C 109.5 . . ?
H29A C29 H29C 109.5 . . ?
H29B C29 H29C 109.5 . . ?
C28 C30 C31 120.1(7) . . ?
C28 C30 H30 119.9 . . ?
C31 C30 H30 120.0 . . ?
N10 C31 C30 120.8(6) . . ?
N10 C31 C32 115.4(6) . . ?
C30 C31 C32 123.8(6) . . ?
N9 C32 C33 121.7(6) . . ?
N9 C32 C31 115.1(6) . . ?
C33 C32 C31 123.1(6) . . ?
C34 C33 C32 120.9(7) . . ?
C34 C33 H33 119.5 . . ?
C32 C33 H33 119.5 . . ?
C33 C34 C36 117.9(7) . . ?
C33 C34 C35 120.6(7) . . ?
C36 C34 C35 121.4(7) . . ?
C34 C35 H35A 109.5 . . ?
C34 C35 H35B 109.5 . . ?
H35A C35 H35B 109.5 . . ?
C34 C35 H35C 109.4 . . ?
H35A C35 H35C 109.5 . . ?
H35B C35 H35C 109.5 . . ?
C38 C36 C34 118.0(6) . . ?
C38 C36 C37 120.3(6) . . ?
C34 C36 C37 121.7(7) . . ?
C36 C37 H37A 109.5 . . ?
C36 C37 H37B 109.5 . . ?
H37A C37 H37B 109.5 . . ?
C36 C37 H37C 109.5 . . ?
H37A C37 H37C 109.5 . . ?
H37B C37 H37C 109.5 . . ?
N9 C38 C36 124.1(6) . . ?
N9 C38 H38 118.0 . . ?
C36 C38 H38 118.0 . . ?
N12 C39 C40 124.4(7) . . ?
N12 C39 H39 117.8 . . ?
C40 C39 H39 117.8 . . ?
C39 C40 C42 117.7(7) . . ?
C39 C40 C41 120.0(7) . . ?
C42 C40 C41 122.2(6) . . ?
C40 C41 H41A 109.4 . . ?
C40 C41 H41B 109.6 . . ?
H41A C41 H41B 109.5 . . ?
C40 C41 H41C 109.4 . . ?
H41A C41 H41C 109.5 . . ?
H41B C41 H41C 109.5 . . ?
C44 C42 C40 118.6(7) . . ?
C44 C42 C43 121.1(7) . . ?
C40 C42 C43 120.3(7) . . ?
C42 C43 H43A 109.4 . . ?
C42 C43 H43B 109.5 . . ?
H43A C43 H43B 109.5 . . ?
C42 C43 H43C 109.5 . . ?
H43A C43 H43C 109.5 . . ?
H43B C43 H43C 109.5 . . ?
C42 C44 C45 120.5(7) . . ?
C42 C44 H44 119.8 . . ?
C45 C44 H44 119.8 . . ?
N12 C45 C44 121.5(7) . . ?
N12 C45 C46 115.2(6) . . ?
C44 C45 C46 123.3(7) . . ?
N11 C46 C47 121.3(7) . . ?
N11 C46 C45 113.8(6) . . ?
C47 C46 C45 124.9(7) . . ?
C46 C47 C48 121.5(7) . . ?
C46 C47 H47 119.2 . . ?
C48 C47 H47 119.2 . . ?
C47 C48 C50 117.1(7) . . ?
C47 C48 C49 120.9(7) . . ?
C50 C48 C49 122.0(7) . . ?
C48 C49 H49A 109.4 . . ?
C48 C49 H49B 109.5 . . ?
H49A C49 H49B 109.5 . . ?
C48 C49 H49C 109.5 . . ?
H49A C49 H49C 109.5 . . ?
H49B C49 H49C 109.5 . . ?
C52 C50 C48 118.9(7) . . ?
C52 C50 C51 119.3(7) . . ?
C48 C50 C51 121.8(7) . . ?
C50 C51 H51A 109.4 . . ?
C50 C51 H51B 109.4 . . ?
H51A C51 H51B 109.5 . . ?
C50 C51 H51C 109.5 . . ?
H51A C51 H51C 109.5 . . ?
H51B C51 H51C 109.5 . . ?
N11 C52 C50 123.7(7) . . ?
N11 C52 H52 118.2 . . ?
C50 C52 H52 118.1 . . ?
N5 C53 C54 123.2(7) . . ?
N5 C53 H53 118.4 . . ?
C54 C53 H53 118.4 . . ?
C56 C54 C53 117.7(7) . . ?
C56 C54 C55 122.8(6) . . ?
C53 C54 C55 119.5(7) . . ?
C54 C55 H55A 109.4 . . ?
C54 C55 H55B 109.5 . . ?
H55A C55 H55B 109.5 . . ?
C54 C55 H55C 109.5 . . ?
H55A C55 H55C 109.5 . . ?
H55B C55 H55C 109.5 . . ?
C54 C56 C58 118.9(6) . . ?
C54 C56 C57 121.2(7) . . ?
C58 C56 C57 119.8(7) . . ?
C56 C57 H57A 109.5 . . ?
C56 C57 H57B 109.5 . . ?
H57A C57 H57B 109.5 . . ?
C56 C57 H57C 109.5 . . ?
H57A C57 H57C 109.5 . . ?
H57B C57 H57C 109.5 . . ?
C59 C58 C56 120.4(7) . . ?
C59 C58 H58 119.8 . . ?
C56 C58 H58 119.8 . . ?
N5 C59 C58 120.6(7) . . ?
N5 C59 C60 115.5(6) . . ?
C58 C59 C60 123.5(7) . . ?
N6 C60 C61 120.8(6) . . ?
N6 C60 C59 114.6(6) . . ?
C61 C60 C59 124.6(6) . . ?
C60 C61 C62 121.5(7) . . ?
C60 C61 H61 119.2 . . ?
C62 C61 H61 119.2 . . ?
C61 C62 C64 117.9(6) . . ?
C61 C62 C63 120.7(7) . . ?
C64 C62 C63 121.4(7) . . ?
C62 C63 H63A 109.4 . . ?
C62 C63 H63B 109.5 . . ?
H63A C63 H63B 109.5 . . ?
C62 C63 H63C 109.5 . . ?
H63A C63 H63C 109.5 . . ?
H63B C63 H63C 109.5 . . ?
C66 C64 C62 117.7(7) . . ?
C66 C64 C65 121.0(7) . . ?
C62 C64 C65 121.3(7) . . ?
C64 C65 H65A 109.5 . . ?
C64 C65 H65B 109.5 . . ?
H65A C65 H65B 109.5 . . ?
C64 C65 H65C 109.4 . . ?
H65A C65 H65C 109.5 . . ?
H65B C65 H65C 109.5 . . ?
N6 C66 C64 123.9(6) . . ?
N6 C66 H66 118.1 . . ?
C64 C66 H66 118.1 . . ?
N7 C67 C68 123.6(6) . . ?
N7 C67 H67 118.2 . . ?
C68 C67 H67 118.2 . . ?
C67 C68 C70 118.1(6) . . ?
C67 C68 C69 119.9(7) . . ?
C70 C68 C69 122.0(7) . . ?
C68 C69 H69A 109.4 . . ?
C68 C69 H69B 109.5 . . ?
H69A C69 H69B 109.5 . . ?
C68 C69 H69C 109.5 . . ?
H69A C69 H69C 109.5 . . ?
H69B C69 H69C 109.5 . . ?
C72 C70 C68 117.4(7) . . ?
C72 C70 C71 121.2(7) . . ?
C68 C70 C71 121.4(7) . . ?
C70 C71 H71A 109.4 . . ?
C70 C71 H71B 109.5 . . ?
H71A C71 H71B 109.5 . . ?
C70 C71 H71C 109.5 . . ?
H71A C71 H71C 109.5 . . ?
H71B C71 H71C 109.5 . . ?
C70 C72 C73 121.9(7) . . ?
C70 C72 H72 119.0 . . ?
C73 C72 H72 119.0 . . ?
N7 C73 C72 120.6(6) . . ?
N7 C73 C74 115.5(6) . . ?
C72 C73 C74 123.7(6) . . ?
N8 C74 C75 122.4(6) . . ?
N8 C74 C73 114.5(6) . . ?
C75 C74 C73 123.1(7) . . ?
C76 C75 C74 119.7(8) . . ?
C76 C75 H75 120.1 . . ?
C74 C75 H75 120.1 . . ?
C75 C76 C78 118.5(8) . . ?
C75 C76 C77 121.5(8) . . ?
C78 C76 C77 120.0(8) . . ?
C76 C77 H77A 109.4 . . ?
C76 C77 H77B 109.5 . . ?
H77A C77 H77B 109.5 . . ?
C76 C77 H77C 109.5 . . ?
H77A C77 H77C 109.5 . . ?
H77B C77 H77C 109.5 . . ?
C80 C78 C76 118.1(7) . . ?
C80 C78 C79 120.5(8) . . ?
C76 C78 C79 121.4(7) . . ?
C78 C79 H79A 109.4 . . ?
C78 C79 H79B 109.5 . . ?
H79A C79 H79B 109.5 . . ?
C78 C79 H79C 109.5 . . ?
H79A C79 H79C 109.5 . . ?
H79B C79 H79C 109.5 . . ?
N8 C80 C78 124.0(7) . . ?
N8 C80 H80 118.0 . . ?
C78 C80 H80 118.0 . . ?
C82 C81 H81A 109.6 . . ?
C82 C81 H81B 109.4 . . ?
H81A C81 H81B 109.5 . . ?
C82 C81 H81C 109.5 . . ?
H81A C81 H81C 109.5 . . ?
H81B C81 H81C 109.5 . . ?
C87 C82 C81 120.4(15) . . ?
C87 C82 C83 112.1(12) . . ?
C81 C82 C83 127.4(15) . . ?
C82 C83 C84 118.5(14) . . ?
C82 C83 H83 120.8 . . ?
C84 C83 H83 120.8 . . ?
C85 C84 C83 111(3) . . ?
C85 C84 C86 17(3) . . ?
C83 C84 C86 98.0(14) . . ?
C85 C84 H84 124.4 . . ?
C83 C84 H84 124.7 . . ?
C86 C84 H84 136.1 . . ?
C86 C85 C84 135(7) . . ?
C86 C85 H85 112.7 . . ?
C84 C85 H85 112.7 . . ?
C85 C86 C87 116(5) . . ?
C85 C86 C84 28(5) . . ?
C87 C86 C84 95.3(11) . . ?
C85 C86 H86 122.2 . . ?
C87 C86 H86 121.8 . . ?
C84 C86 H86 138.5 . . ?
C82 C87 C86 116.1(17) . . ?
C82 C87 H87 121.6 . . ?
C86 C87 H87 122.2 . . ?
C89 C88 H88A 109.4 . . ?
C89 C88 H88B 109.3 . . ?
H88A C88 H88B 109.5 . . ?
C89 C88 H88C 109.8 . . ?
H88A C88 H88C 109.5 . . ?
H88B C88 H88C 109.5 . . ?
C90 C89 C94 121.2(12) . . ?
C90 C89 C88 118.6(12) . . ?
C94 C89 C88 119.9(12) . . ?
C91 C90 C89 117.2(14) . . ?
C91 C90 H90 121.3 . . ?
C89 C90 H90 121.4 . . ?
C90 C91 C92 119.9(14) . . ?
C90 C91 H91 120.0 . . ?
C92 C91 H91 120.1 . . ?
C93 C92 C91 118.0(15) . . ?
C93 C92 H92 121.0 . . ?
C91 C92 H92 121.0 . . ?
C94 C93 C92 124.7(18) . . ?
C94 C93 H93 117.6 . . ?
C92 C93 H93 117.7 . . ?
C93 C94 C89 118.8(15) . . ?
C93 C94 H94 120.6 . . ?
C89 C94 H94 120.6 . . ?
C96 C95 H95A 109.5 . . ?
C96 C95 H95B 109.4 . . ?
H95A C95 H95B 109.5 . . ?
C96 C95 H95C 109.5 . . ?
H95A C95 H95C 109.5 . . ?
H95B C95 H95C 109.5 . . ?
C101 C96 C97 117.3(8) . . ?
C101 C96 C95 121.1(8) . . ?
C97 C96 C95 121.6(8) . . ?
C98 C97 C96 121.1(8) . . ?
C98 C97 H97 119.4 . . ?
C96 C97 H97 119.4 . . ?
C97 C98 C99 119.5(9) . . ?
C97 C98 H98 120.2 . . ?
C99 C98 H98 120.3 . . ?
C100 C99 C98 120.2(9) . . ?
C100 C99 H99 120.0 . . ?
C98 C99 H99 119.8 . . ?
C99 C100 C101 120.7(9) . . ?
C99 C100 H100 119.6 . . ?
C101 C100 H100 119.7 . . ?
C100 C101 C96 121.1(9) . . ?
C100 C101 H101 119.5 . . ?
C96 C101 H101 119.4 . . ?
N13 C102 C103 177.0(14) . . ?
C102 C103 H10A 109.3 . . ?
C102 C103 H10B 109.2 . . ?
H10A C103 H10B 109.5 . . ?
C102 C103 H10C 109.9 . . ?
H10A C103 H10C 109.4 . . ?
H10B C103 H10C 109.5 . . ?
C106 C105 C110 132(3) . . ?
C106 C105 C104 136(3) . . ?
C110 C105 C104 93(2) . . ?
C105 C106 C107 113(3) . . ?
C108 C107 C106 136(2) . . ?
C109 C108 C107 112(2) . . ?
C108 C109 C110 121(3) . . ?
C105 C110 C109 105.4(19) . . ?
C113 C112 C117 123(2) . . ?
C113 C112 C111 122(2) . . ?
C117 C112 C111 115(2) . . ?
C114 C113 C112 123(2) . . ?
C113 C114 C115 120(3) . . ?
C114 C115 C116 113(3) . . ?
C117 C116 C115 121(4) . . ?
C116 C117 C112 117(3) . . ?
C118 C119 C120 138(2) . . ?
C119 C120 C121 161(3) . . ?

loop_
_geom_bond_atom_site_label_1
_geom_bond_atom_site_label_2
_geom_bond_distance
_geom_bond_site_symmetry_2
_geom_bond_publ_flag
Ru1 N2 2.058(5) . ?
Ru1 N11 2.060(5) . ?
Ru1 N9 2.059(5) . ?
Ru1 N12 2.061(5) . ?
Ru1 N1 2.071(5) . ?
Ru1 N10 2.078(5) . ?
Ru2 N5 2.066(5) . ?
Ru2 N6 2.070(5) . ?
Ru2 N8 2.077(6) . ?
Ru2 N7 2.096(5) . ?
Ru2 N3 2.095(5) . ?
Ru2 N4 2.103(5) . ?
P1 F3 1.594(5) . ?
P1 F6 1.595(5) . ?
P1 F2 1.596(5) . ?
P1 F1 1.598(5) . ?
P1 F5 1.607(5) . ?
P1 F4 1.608(5) . ?
P2 F8 1.543(6) . ?
P2 F10 1.554(7) . ?
P2 F12 1.584(5) . ?
P2 F9 1.587(6) . ?
P2 F7 1.594(6) . ?
P2 F11 1.601(6) . ?
P3 F13 1.490(9) . ?
P3 F17 1.518(10) . ?
P3 F15 1.537(7) . ?
P3 F14 1.538(11) . ?
P3 F16 1.555(8) . ?
P3 F18 1.602(8) . ?
P4 F23 1.493(8) . ?
P4 F22 1.564(7) . ?
P4 F24 1.579(6) . ?
P4 F21 1.579(6) . ?
P4 F20 1.627(7) . ?
P4 F19 1.644(8) . ?
N1 C13 1.359(7) . ?
N1 C24 1.368(8) . ?
N2 C12 1.335(8) . ?
N2 C1 1.365(8) . ?
N3 C15 1.327(8) . ?
N3 C16 1.400(8) . ?
N4 C10 1.344(8) . ?
N4 C9 1.416(8) . ?
N5 C53 1.340(9) . ?
N5 C59 1.364(9) . ?
N6 C66 1.345(8) . ?
N6 C60 1.366(8) . ?
N7 C67 1.338(8) . ?
N7 C73 1.351(8) . ?
N8 C74 1.340(9) . ?
N8 C80 1.355(8) . ?
N9 C32 1.351(8) . ?
N9 C38 1.361(8) . ?
N10 C25 1.340(8) . ?
N10 C31 1.366(8) . ?
N11 C52 1.348(8) . ?
N11 C46 1.360(9) . ?
N12 C45 1.343(8) . ?
N12 C39 1.359(8) . ?
C1 C2 1.357(9) . ?
C1 H1 0.9500 . ?
C2 C3 1.411(10) . ?
C2 H2 0.9500 . ?
C3 C11 1.409(9) . ?
C3 C4 1.451(9) . ?
C4 C5 1.405(10) . ?
C4 C9 1.417(10) . ?
C5 C6 1.364(11) . ?
C5 H5 0.9500 . ?
C6 C7 1.372(12) . ?
C6 H6 0.9500 . ?
C7 C8 1.353(11) . ?
C7 H7 0.9500 . ?
C8 C9 1.409(10) . ?
C8 H8 0.9500 . ?
C10 C11 1.419(9) . ?
C10 C15 1.454(9) . ?
C11 C12 1.415(9) . ?
C12 C13 1.444(8) . ?
C13 C14 1.362(8) . ?
C14 C22 1.406(9) . ?
C14 C15 1.436(8) . ?
C16 C17 1.414(9) . ?
C16 C21 1.428(8) . ?
C17 C18 1.363(9) . ?
C17 H17 0.9500 . ?
C18 C19 1.415(9) . ?
C18 H18 0.9500 . ?
C19 C20 1.373(9) . ?
C19 H19 0.9500 . ?
C20 C21 1.420(9) . ?
C20 H20 0.9500 . ?
C21 C22 1.441(9) . ?
C22 C23 1.417(8) . ?
C23 C24 1.358(9) . ?
C23 H23 0.9500 . ?
C24 H24 0.9500 . ?
C25 C26 1.382(9) . ?
C25 H25 0.9500 . ?
C26 C28 1.399(10) . ?
C26 C27 1.500(10) . ?
C27 H27A 0.9800 . ?
C27 H27B 0.9800 . ?
C27 H27C 0.9800 . ?
C28 C30 1.395(10) . ?
C28 C29 1.517(10) . ?
C29 H29A 0.9800 . ?
C29 H29B 0.9800 . ?
C29 H29C 0.9800 . ?
C30 C31 1.391(9) . ?
C30 H30 0.9500 . ?
C31 C32 1.465(9) . ?
C32 C33 1.392(10) . ?
C33 C34 1.386(10) . ?
C33 H33 0.9500 . ?
C34 C36 1.405(10) . ?
C34 C35 1.505(10) . ?
C35 H35A 0.9800 . ?
C35 H35B 0.9800 . ?
C35 H35C 0.9800 . ?
C36 C38 1.391(10) . ?
C36 C37 1.502(9) . ?
C37 H37A 0.9800 . ?
C37 H37B 0.9800 . ?
C37 H37C 0.9800 . ?
C38 H38 0.9500 . ?
C39 C40 1.387(9) . ?
C39 H39 0.9500 . ?
C40 C42 1.387(10) . ?
C40 C41 1.516(10) . ?
C41 H41A 0.9800 . ?
C41 H41B 0.9800 . ?
C41 H41C 0.9800 . ?
C42 C44 1.385(10) . ?
C42 C43 1.518(10) . ?
C43 H43A 0.9800 . ?
C43 H43B 0.9800 . ?
C43 H43C 0.9800 . ?
C44 C45 1.397(10) . ?
C44 H44 0.9500 . ?
C45 C46 1.487(10) . ?
C46 C47 1.374(10) . ?
C47 C48 1.380(10) . ?
C47 H47 0.9500 . ?
C48 C50 1.400(11) . ?
C48 C49 1.504(10) . ?
C49 H49A 0.9800 . ?
C49 H49B 0.9800 . ?
C49 H49C 0.9800 . ?
C50 C52 1.375(10) . ?
C50 C51 1.523(11) . ?
C51 H51A 0.9800 . ?
C51 H51B 0.9800 . ?
C51 H51C 0.9800 . ?
C52 H52 0.9500 . ?
C53 C54 1.402(9) . ?
C53 H53 0.9500 . ?
C54 C56 1.391(11) . ?
C54 C55 1.490(11) . ?
C55 H55A 0.9800 . ?
C55 H55B 0.9800 . ?
C55 H55C 0.9800 . ?
C56 C58 1.398(11) . ?
C56 C57 1.496(9) . ?
C57 H57A 0.9800 . ?
C57 H57B 0.9800 . ?
C57 H57C 0.9800 . ?
C58 C59 1.383(9) . ?
C58 H58 0.9500 . ?
C59 C60 1.476(10) . ?
C60 C61 1.373(10) . ?
C61 C62 1.378(10) . ?
C61 H61 0.9500 . ?
C62 C64 1.416(10) . ?
C62 C63 1.509(10) . ?
C63 H63A 0.9800 . ?
C63 H63B 0.9800 . ?
C63 H63C 0.9800 . ?
C64 C66 1.384(10) . ?
C64 C65 1.494(10) . ?
C65 H65A 0.9800 . ?
C65 H65B 0.9800 . ?
C65 H65C 0.9800 . ?
C66 H66 0.9500 . ?
C67 C68 1.397(10) . ?
C67 H67 0.9500 . ?
C68 C70 1.404(10) . ?
C68 C69 1.505(10) . ?
C69 H69A 0.9800 . ?
C69 H69B 0.9800 . ?
C69 H69C 0.9800 . ?
C70 C72 1.370(10) . ?
C70 C71 1.505(11) . ?
C71 H71A 0.9800 . ?
C71 H71B 0.9800 . ?
C71 H71C 0.9800 . ?
C72 C73 1.391(10) . ?
C72 H72 0.9500 . ?
C73 C74 1.491(9) . ?
C74 C75 1.392(10) . ?
C75 C76 1.379(11) . ?
C75 H75 0.9500 . ?
C76 C78 1.390(11) . ?
C76 C77 1.513(11) . ?
C77 H77A 0.9800 . ?
C77 H77B 0.9800 . ?
C77 H77C 0.9800 . ?
C78 C80 1.380(10) . ?
C78 C79 1.512(10) . ?
C79 H79A 0.9800 . ?
C79 H79B 0.9800 . ?
C79 H79C 0.9800 . ?
C80 H80 0.9500 . ?
C81 C82 1.422(15) . ?
C81 H81A 0.9801 . ?
C81 H81B 0.9801 . ?
C81 H81C 0.9801 . ?
C82 C87 1.409(17) . ?
C82 C83 1.428(16) . ?
C83 C84 1.49(2) . ?
C83 H83 0.9500 . ?
C84 C85 1.33(7) . ?
C84 C86 2.00(5) . ?
C84 H84 0.9500 . ?
C85 C86 0.82(7) . ?
C85 H85 0.9500 . ?
C86 C87 1.59(4) . ?
C86 H86 0.9500 . ?
C87 H87 0.9500 . ?
C88 C89 1.492(17) . ?
C88 H88A 0.9800 . ?
C88 H88B 0.9800 . ?
C88 H88C 0.9800 . ?
C89 C90 1.409(16) . ?
C89 C94 1.417(16) . ?
C90 C91 1.399(19) . ?
C90 H90 0.9500 . ?
C91 C92 1.44(2) . ?
C91 H91 0.9500 . ?
C92 C93 1.37(2) . ?
C92 H92 0.9500 . ?
C93 C94 1.295(18) . ?
C93 H93 0.9500 . ?
C94 H94 0.9500 . ?
C95 C96 1.491(11) . ?
C95 H95A 0.9800 . ?
C95 H95B 0.9800 . ?
C95 H95C 0.9800 . ?
C96 C101 1.413(11) . ?
C96 C97 1.409(11) . ?
C97 C98 1.384(12) . ?
C97 H97 0.9500 . ?
C98 C99 1.409(13) . ?
C98 H98 0.9500 . ?
C99 C100 1.358(13) . ?
C99 H99 0.9500 . ?
C100 C101 1.384(11) . ?
C100 H100 0.9500 . ?
C101 H101 0.9500 . ?
N13 C102 0.961(16) . ?
C102 C103 1.57(2) . ?
C103 H10A 0.9802 . ?
C103 H10B 0.9802 . ?
C103 H10C 0.9802 . ?
C104 C105 1.58(4) . ?
C105 C106 1.15(3) . ?
C105 C110 1.45(4) . ?
C106 C107 1.31(3) . ?
C107 C108 1.26(3) . ?
C108 C109 1.31(3) . ?
C109 C110 1.61(4) . ?
C111 C112 1.52(4) . ?
C112 C113 1.34(3) . ?
C112 C117 1.36(3) . ?
C113 C114 1.15(3) . ?
C114 C115 1.39(4) . ?
C115 C116 1.59(5) . ?
C116 C117 1.15(4) . ?
C118 C119 1.09(2) . ?
C119 C120 1.57(4) . ?
C120 C121 1.93(4) . ?
